data_1506565
loop_
_publ_author_name
'Hu, Tianshun'
'Li, Chaozhong'

_publ_section_title
;
 Synthesis of lactams via copper-catalyzed intramolecular vinylation of
 amides.
;
_journal_issue 10
_journal_name_full 'Organic letters'
_journal_page_first 2035
_journal_page_last 2038
_journal_paper_doi 10.1021/ol0505555
_journal_volume 7
_journal_year 2005
_chemical_formula_sum 'C12 H18 N2 O2'
_chemical_formula_weight 222.28
_chemical_name_systematic
; 
 ? 
;
_space_group_IT_number 61
_symmetry_cell_setting orthorhombic
_symmetry_space_group_name_Hall '-P 2ac 2ab'
_symmetry_space_group_name_H-M 'P b c a'
_atom_sites_solution_hydrogens geom
_atom_sites_solution_primary direct
_atom_sites_solution_secondary difmap
_audit_creation_method SHELXL-97
_cell_angle_alpha 90.00
_cell_angle_beta 90.00
_cell_angle_gamma 90.00
_cell_formula_units_Z 4
_cell_length_a 7.6969(12)
_cell_length_b 9.6905(14)
_cell_length_c 16.428(2)
_cell_measurement_reflns_used 1495
_cell_measurement_temperature 293(2)
_cell_measurement_theta_max 46.130
_cell_measurement_theta_min 4.959
_cell_volume 1225.3(3)
_computing_cell_refinement 'Bruker SMART'
_computing_data_collection 'Bruker SMART'
_computing_data_reduction 'Bruker SHELXTL'
_computing_molecular_graphics 'Bruker SHELXTL'
_computing_publication_material 'Bruker SHELXTL'
_computing_structure_refinement 'SHELXL-97 (Sheldrick, 1997)'
_computing_structure_solution 'SHELXS-97 (Sheldrick, 1990)'
_diffrn_ambient_temperature 293(2)
_diffrn_measured_fraction_theta_full 0.999
_diffrn_measured_fraction_theta_max 0.999
_diffrn_measurement_device_type 'CCD area detector'
_diffrn_measurement_method 'phi and omega scans'
_diffrn_radiation_monochromator graphite
_diffrn_radiation_source 'fine-focus sealed tube'
_diffrn_radiation_type MoK\a
_diffrn_radiation_wavelength 0.71073
_diffrn_reflns_av_R_equivalents 0.1087
_diffrn_reflns_av_sigmaI/netI 0.0581
_diffrn_reflns_limit_h_max 9
_diffrn_reflns_limit_h_min -8
_diffrn_reflns_limit_k_max 10
_diffrn_reflns_limit_k_min -12
_diffrn_reflns_limit_l_max 20
_diffrn_reflns_limit_l_min -20
_diffrn_reflns_number 6579
_diffrn_reflns_theta_full 26.98
_diffrn_reflns_theta_max 26.98
_diffrn_reflns_theta_min 2.48
_exptl_absorpt_coefficient_mu 0.083
_exptl_absorpt_correction_T_max 1.00000
_exptl_absorpt_correction_T_min 0.55842
_exptl_absorpt_correction_type empirical
_exptl_crystal_colour colorless
_exptl_crystal_density_diffrn 1.205
_exptl_crystal_density_method 'not measured'
_exptl_crystal_F_000 480
_exptl_crystal_size_max 0.516
_exptl_crystal_size_mid 0.513
_exptl_crystal_size_min 0.063
_refine_diff_density_max 0.148
_refine_diff_density_min -0.172
_refine_diff_density_rms 0.043
_refine_ls_extinction_coef 0.003(3)
_refine_ls_extinction_expression Fc^*^=kFc[1+0.001xFc^2^\l^3^/sin(2\q)]^-1/4^
_refine_ls_extinction_method SHELXL
_refine_ls_goodness_of_fit_ref 0.970
_refine_ls_hydrogen_treatment mixed
_refine_ls_matrix_type full
_refine_ls_number_parameters 110
_refine_ls_number_reflns 1334
_refine_ls_number_restraints 0
_refine_ls_restrained_S_all 0.970
_refine_ls_R_factor_all 0.0645
_refine_ls_R_factor_gt 0.0474
_refine_ls_shift/su_max 0.010
_refine_ls_shift/su_mean 0.003
_refine_ls_structure_factor_coef Fsqd
_refine_ls_weighting_details 'calc w=1/[\s^2^(Fo^2^)+(0.0651P)^2^+0.0000P] where P=(Fo^2^+2Fc^2^)/3'
_refine_ls_weighting_scheme calc
_refine_ls_wR_factor_gt 0.1166
_refine_ls_wR_factor_ref 0.1270
_reflns_number_gt 958
_reflns_number_total 1334
_reflns_threshold_expression >2sigma(I)
_cod_data_source_file ol0505555si20050314_065637.cif
_cod_data_source_block cd24461
_cod_depositor_comments
;
The following automatic conversions were performed:

'_symmetry_cell_setting' value 'Orthorhombic' changed to
'orthorhombic' according to
/home/saulius/struct/CIF-dictionaries/cif_core.dic dictionary named
'cif_core.dic' version 2.4.1 from 2010-06-29.

Automatic conversion script
Id: cif_fix_values 1715 2011-07-08 13:25:40Z adriana 
;
_cod_original_sg_symbol_H-M Pbca
_cod_database_code 1506565

loop_
_symmetry_equiv_pos_as_xyz
'x, y, z'
'-x+1/2, -y, z+1/2'
'-x, y+1/2, -z+1/2'
'x+1/2, -y+1/2, -z'
'-x, -y, -z'
'x-1/2, y, -z-1/2'
'x, -y-1/2, z-1/2'
'-x-1/2, y-1/2, z'

loop_
_atom_site_label
_atom_site_type_symbol
_atom_site_fract_x
_atom_site_fract_y
_atom_site_fract_z
_atom_site_U_iso_or_equiv
_atom_site_adp_type
_atom_site_occupancy
_atom_site_symmetry_multiplicity
_atom_site_calc_flag
O1 O 0.22695(16) 0.76834(11) 0.48385(8) 0.0658(4) Uani 1 1 d
N1 N 0.18028(17) 0.54977(13) 0.44483(8) 0.0508(4) Uani 1 1 d
C1 C 0.23710(18) 0.64463(15) 0.49805(10) 0.0499(4) Uani 1 1 d
C2 C 0.3105(2) 0.59085(18) 0.57685(11) 0.0613(5) Uani 1 1 d
C3 C -0.2313(3) 0.3361(2) 0.35002(11) 0.0656(5) Uani 1 1 d
C4 C -0.0371(3) 0.35420(16) 0.34211(10) 0.0581(5) Uani 1 1 d
C5 C 0.0159(3) 0.49959(16) 0.32370(11) 0.0591(5) Uani 1 1 d
C6 C 0.1066(2) 0.58307(16) 0.36949(10) 0.0541(5) Uani 1 1 d
H1 H 0.430(3) 0.6067(17) 0.5758(11) 0.079(6) Uiso 1 1 d
H2 H 0.298(2) 0.496(2) 0.5808(11) 0.068(5) Uiso 1 1 d
H3 H -0.259(2) 0.241(2) 0.3542(11) 0.074(6) Uiso 1 1 d
H4 H -0.290(3) 0.376(2) 0.3013(12) 0.088(6) Uiso 1 1 d
H5 H 0.000(2) 0.2909(17) 0.3001(11) 0.077(5) Uiso 1 1 d
H6 H 0.024(2) 0.3200(15) 0.3913(10) 0.053(4) Uiso 1 1 d
H7 H -0.036(2) 0.5400(17) 0.2741(12) 0.074(5) Uiso 1 1 d
H8 H 0.1268(19) 0.6732(19) 0.3552(9) 0.053(4) Uiso 1 1 d
H9 H 0.184(2) 0.4691(19) 0.4580(10) 0.052(5) Uiso 1 1 d

loop_
_atom_site_aniso_label
_atom_site_aniso_U_11
_atom_site_aniso_U_22
_atom_site_aniso_U_33
_atom_site_aniso_U_23
_atom_site_aniso_U_13
_atom_site_aniso_U_12
O1 0.0876(9) 0.0290(7) 0.0808(9) 0.0055(5) 0.0103(6) -0.0072(5)
N1 0.0625(9) 0.0244(6) 0.0657(8) 0.0056(6) 0.0082(6) 0.0004(6)
C1 0.0494(9) 0.0300(8) 0.0702(10) 0.0046(6) 0.0143(7) -0.0032(6)
C2 0.0529(11) 0.0423(10) 0.0888(13) 0.0057(8) -0.0085(9) -0.0029(7)
C3 0.0838(14) 0.0465(10) 0.0664(11) -0.0018(8) -0.0216(10) -0.0077(9)
C4 0.0831(13) 0.0403(8) 0.0508(9) -0.0048(7) 0.0019(9) 0.0026(8)
C5 0.0837(12) 0.0443(9) 0.0492(9) 0.0051(7) 0.0112(8) 0.0047(8)
C6 0.0724(11) 0.0330(8) 0.0569(9) 0.0094(7) 0.0176(8) 0.0022(7)

loop_
_atom_type_symbol
_atom_type_description
_atom_type_scat_dispersion_real
_atom_type_scat_dispersion_imag
_atom_type_scat_source
C C 0.0033 0.0016 'International Tables Vol C Tables 4.2.6.8 and 6.1.1.4'
H H 0.0000 0.0000 'International Tables Vol C Tables 4.2.6.8 and 6.1.1.4'
N N 0.0061 0.0033 'International Tables Vol C Tables 4.2.6.8 and 6.1.1.4'
O O 0.0106 0.0060 'International Tables Vol C Tables 4.2.6.8 and 6.1.1.4'

loop_
_geom_angle_atom_site_label_1
_geom_angle_atom_site_label_2
_geom_angle_atom_site_label_3
_geom_angle
_geom_angle_site_symmetry_1
_geom_angle_site_symmetry_3
C1 N1 C6 123.39(14) . .
C1 N1 H9 118.3(12) . .
C6 N1 H9 118.2(12) . .
O1 C1 N1 121.74(16) . .
O1 C1 C2 121.80(15) . .
N1 C1 C2 116.45(14) . .
C1 C2 C3 111.56(14) . 5_566
C1 C2 H1 107.3(11) . .
C3 C2 H1 109.5(11) 5_566 .
C1 C2 H2 111.3(12) . .
C3 C2 H2 111.3(12) 5_566 .
H1 C2 H2 105.6(14) . .
C4 C3 C2 114.22(14) . 5_566
C4 C3 H3 109.9(11) . .
C2 C3 H3 107.8(11) 5_566 .
C4 C3 H4 109.6(12) . .
C2 C3 H4 105.7(11) 5_566 .
H3 C3 H4 109.4(16) . .
C5 C4 C3 113.33(15) . .
C5 C4 H5 111.9(10) . .
C3 C4 H5 106.3(11) . .
C5 C4 H6 110.5(9) . .
C3 C4 H6 111.1(9) . .
H5 C4 H6 103.2(14) . .
C6 C5 C4 127.71(16) . .
C6 C5 H7 116.5(10) . .
C4 C5 H7 115.3(10) . .
C5 C6 N1 125.65(15) . .
C5 C6 H8 122.2(10) . .
N1 C6 H8 112.1(10) . .

loop_
_geom_bond_atom_site_label_1
_geom_bond_atom_site_label_2
_geom_bond_distance
_geom_bond_site_symmetry_2
O1 C1 1.2238(18) .
N1 C1 1.342(2) .
N1 C6 1.399(2) .
N1 H9 0.812(18) .
C1 C2 1.505(2) .
C2 C3 1.522(3) 5_566
C2 H1 0.935(19) .
C2 H2 0.92(2) .
C3 C4 1.511(3) .
C3 C2 1.522(3) 5_566
C3 H3 0.95(2) .
C3 H4 1.00(2) .
C4 C5 1.498(2) .
C4 H5 0.966(18) .
C4 H6 0.991(17) .
C5 C6 1.307(2) .
C5 H7 0.99(2) .
C6 H8 0.918(18) .

loop_
_geom_torsion_atom_site_label_1
_geom_torsion_atom_site_label_2
_geom_torsion_atom_site_label_3
_geom_torsion_atom_site_label_4
_geom_torsion
_geom_torsion_site_symmetry_1
_geom_torsion_site_symmetry_4
C6 N1 C1 O1 0.4(2) . .
C6 N1 C1 C2 179.15(14) . .
O1 C1 C2 C3 48.4(2) . 5_566
N1 C1 C2 C3 -130.32(15) . 5_566
C2 C3 C4 C5 -66.7(2) 5_566 .
C3 C4 C5 C6 115.2(2) . .
C4 C5 C6 N1 3.2(3) . .
C1 N1 C6 C5 -164.09(16) . .
